data_7019000
loop_
_publ_author_name
'Li, Xinfa'
'Huang, Yuanbiao'
'Cao, Rong'

_publ_section_title
;
 A family of three-dimensional 3d--4f and 4d--4f heterometallic
 coordination polymers based on mixed isonicotinate and 2-sulfobenzoate
 ligands: syntheses, structures and photoluminescent properties
;
_journal_issue 20
_journal_name_full 'Dalton Transactions'
_journal_page_first 6195
_journal_paper_doi 10.1039/c2dt30268c
_journal_volume 41
_journal_year 2012
_chemical_formula_moiety 'C19 H14 Cu N2 O10 Pr S'
_chemical_formula_sum 'C19 H14 Cu N2 O10 Pr S'
_chemical_formula_weight 666.83
_chemical_name_systematic
;
?
;
_space_group_IT_number 14
_symmetry_cell_setting monoclinic
_symmetry_space_group_name_Hall '-P 2yn'
_symmetry_space_group_name_H-M 'P 1 21/n 1'
_atom_sites_solution_hydrogens geom
_atom_sites_solution_primary direct
_atom_sites_solution_secondary difmap
_audit_creation_method SHELXL-97
_cell_angle_alpha 90.00
_cell_angle_beta 101.418(5)
_cell_angle_gamma 90.00
_cell_formula_units_Z 4
_cell_length_a 9.5360(5)
_cell_length_b 13.5065(7)
_cell_length_c 17.0794(9)
_cell_measurement_reflns_used 3968
_cell_measurement_temperature 293(2)
_cell_measurement_theta_max 28.9650
_cell_measurement_theta_min 2.6446
_cell_volume 2156.3(2)
_computing_cell_refinement
;
CrysAlisPro, Agilent Technologies,
Version 1.171.34.49 (release 20-01-2011 CrysAlis171 .NET)
(compiled Jan 20 2011,15:58:25)
;
_computing_data_collection
;
CrysAlisPro, Agilent Technologies,
Version 1.171.34.49 (release 20-01-2011 CrysAlis171 .NET)
(compiled Jan 20 2011,15:58:25)
;
_computing_data_reduction
;
CrysAlisPro, Agilent Technologies,
Version 1.171.34.49 (release 20-01-2011 CrysAlis171 .NET)
(compiled Jan 20 2011,15:58:25)
;
_computing_molecular_graphics 'Bruker SHELXTL'
_computing_publication_material 'Bruker SHELXTL'
_computing_structure_refinement 'SHELXL-97 (Sheldrick, 1997)'
_computing_structure_solution 'SHELXS-97 (Sheldrick, 1990)'
_diffrn_ambient_temperature 293(2)
_diffrn_detector_area_resol_mean 16.2083
_diffrn_measured_fraction_theta_full 0.995
_diffrn_measured_fraction_theta_max 0.995
_diffrn_measurement_device_type 'Xcalibur, Eos'
_diffrn_measurement_method '\w scans'
_diffrn_radiation_monochromator graphite
_diffrn_radiation_source 'fine-focus sealed tube'
_diffrn_radiation_type MoK\a
_diffrn_radiation_wavelength 0.71073
_diffrn_reflns_av_R_equivalents 0.0263
_diffrn_reflns_av_sigmaI/netI 0.0400
_diffrn_reflns_limit_h_max 12
_diffrn_reflns_limit_h_min -11
_diffrn_reflns_limit_k_max 17
_diffrn_reflns_limit_k_min -10
_diffrn_reflns_limit_l_max 13
_diffrn_reflns_limit_l_min -21
_diffrn_reflns_number 9074
_diffrn_reflns_theta_full 26.65
_diffrn_reflns_theta_max 26.65
_diffrn_reflns_theta_min 2.65
_diffrn_standards_interval_count none
_diffrn_standards_interval_time none
_exptl_absorpt_coefficient_mu 3.377
_exptl_absorpt_correction_T_max 0.3062
_exptl_absorpt_correction_T_min 0.2009
_exptl_absorpt_correction_type multi-scan
_exptl_absorpt_process_details
;
CrysAlisPro, Agilent Technologies,
Version 1.171.34.49.
Empirical absorption correction using spherical harmonics,
implemented in SCALE3 ABSPACK scaling algorithm.
;
_exptl_crystal_colour Orange
_exptl_crystal_density_diffrn 2.054
_exptl_crystal_density_method 'not measured'
_exptl_crystal_description block-shaped
_exptl_crystal_F_000 1304
_exptl_crystal_size_max 0.70
_exptl_crystal_size_mid 0.42
_exptl_crystal_size_min 0.38
_refine_diff_density_max 0.812
_refine_diff_density_min -1.003
_refine_diff_density_rms 0.114
_refine_ls_extinction_coef 0.00417(18)
_refine_ls_extinction_expression Fc^*^=kFc[1+0.001xFc^2^\l^3^/sin(2\q)]^-1/4^
_refine_ls_extinction_method SHELXL
_refine_ls_goodness_of_fit_ref 1.002
_refine_ls_hydrogen_treatment constr
_refine_ls_matrix_type full
_refine_ls_number_parameters 308
_refine_ls_number_reflns 4512
_refine_ls_number_restraints 0
_refine_ls_restrained_S_all 1.002
_refine_ls_R_factor_all 0.0323
_refine_ls_R_factor_gt 0.0258
_refine_ls_shift/su_max 0.003
_refine_ls_shift/su_mean 0.000
_refine_ls_structure_factor_coef Fsqd
_refine_ls_weighting_details 'calc w=1/[\s^2^(Fo^2^)+(0.0290P)^2^+3.2000P] where P=(Fo^2^+2Fc^2^)/3'
_refine_ls_weighting_scheme calc
_refine_ls_wR_factor_gt 0.0634
_refine_ls_wR_factor_ref 0.0670
_reflns_number_gt 3962
_reflns_number_total 4512
_reflns_threshold_expression >2sigma(I)
_cod_data_source_file c2dt30268c.txt
_cod_data_source_block 12-Pr
_cod_depositor_comments
;
The following automatic conversions were performed:

'_symmetry_cell_setting' value 'Monoclinic' changed to 'monoclinic'
according to /home/saulius/struct/CIF-dictionaries/cif_core.dic
dictionary named 'cif_core.dic' version 2.4.1 from 2010-06-29.

Automatic conversion script
Id: cif_fix_values 1715 2011-07-08 13:25:40Z adriana 
;
_cod_original_sg_symbol_H-M P2(1)/n
_cod_database_code 7019000

loop_
_symmetry_equiv_pos_as_xyz
'x, y, z'
'-x+1/2, y+1/2, -z+1/2'
'-x, -y, -z'
'x-1/2, -y-1/2, z-1/2'

loop_
_atom_site_label
_atom_site_type_symbol
_atom_site_fract_x
_atom_site_fract_y
_atom_site_fract_z
_atom_site_U_iso_or_equiv
_atom_site_adp_type
_atom_site_occupancy
_atom_site_symmetry_multiplicity
_atom_site_calc_flag
_atom_site_refinement_flags
Pr1 Pr 1.215113(19) 1.035762(13) 0.001889(11) 0.01046(8) Uani 1 1 d .
Cu1 Cu 1.21375(6) 1.36244(4) -0.01837(3) 0.03064(14) Uani 1 1 d .
S1 S 0.67992(10) 1.21689(7) -0.07897(7) 0.0280(2) Uani 1 1 d .
O1 O 0.9533(2) 1.09982(16) 0.00276(15) 0.0168(5) Uani 1 1 d .
O2 O 1.1183(3) 1.21476(18) 0.02387(17) 0.0233(6) Uani 1 1 d .
O3 O 0.6619(3) 1.11005(19) -0.07467(17) 0.0269(6) Uani 1 1 d .
O4 O 0.7847(3) 1.2467(2) -0.1245(2) 0.0399(8) Uani 1 1 d .
O5 O 0.5412(3) 1.2643(2) -0.1039(2) 0.0495(10) Uani 1 1 d .
O6 O 1.0590(3) 1.0425(2) -0.13383(16) 0.0260(6) Uani 1 1 d .
O7 O 0.8489(3) 0.96492(18) -0.13692(15) 0.0217(6) Uani 1 1 d .
O8 O 0.9292(3) 1.39689(18) -0.41943(15) 0.0202(6) Uani 1 1 d .
O9 O 1.1502(3) 1.4511(2) -0.41699(17) 0.0294(7) Uani 1 1 d .
O10 O 1.2981(3) 1.1634(2) -0.08959(19) 0.0361(7) Uani 1 1 d .
H10B H 1.2549 1.1561 -0.1378 0.054 Uiso 1 1 d R
H10C H 1.3879 1.1599 -0.0872 0.054 Uiso 1 1 d R
N1 N 0.7958(3) 1.1006(2) -0.41121(18) 0.0220(7) Uani 1 1 d .
N2 N 1.1605(4) 1.3788(2) -0.13067(18) 0.0218(7) Uani 1 1 d .
C1 C 0.9928(4) 1.1864(2) 0.0241(2) 0.0161(7) Uani 1 1 d .
C2 C 0.8899(4) 1.2514(3) 0.0565(3) 0.0274(9) Uani 1 1 d .
C3 C 0.7460(5) 1.2624(3) 0.0194(3) 0.0298(10) Uani 1 1 d .
C4 C 0.6546(6) 1.3169(3) 0.0568(4) 0.0466(14) Uani 1 1 d .
H4A H 0.5593 1.3252 0.0321 0.056 Uiso 1 1 calc R
C5 C 0.7058(7) 1.3590(4) 0.1311(4) 0.066(2) Uani 1 1 d .
H5A H 0.6438 1.3940 0.1566 0.079 Uiso 1 1 calc R
C6 C 0.8488(7) 1.3494(4) 0.1677(4) 0.069(2) Uani 1 1 d .
H6A H 0.8828 1.3787 0.2170 0.083 Uiso 1 1 calc R
C7 C 0.9410(6) 1.2956(3) 0.1301(3) 0.0460(13) Uani 1 1 d .
H7A H 1.0369 1.2893 0.1542 0.055 Uiso 1 1 calc R
C8 C 0.9357(4) 1.0141(3) -0.1672(2) 0.0177(8) Uani 1 1 d .
C9 C 0.8887(4) 1.0431(3) -0.2530(2) 0.0159(7) Uani 1 1 d .
C10 C 0.8845(4) 1.1417(3) -0.2751(2) 0.0247(9) Uani 1 1 d .
H10A H 0.9138 1.1904 -0.2369 0.030 Uiso 1 1 calc R
C11 C 0.8368(4) 1.1673(3) -0.3535(2) 0.0253(9) Uani 1 1 d .
H11A H 0.8329 1.2341 -0.3671 0.030 Uiso 1 1 calc R
C12 C 0.8045(5) 1.0049(3) -0.3894(2) 0.0293(9) Uani 1 1 d .
H12A H 0.7796 0.9572 -0.4290 0.035 Uiso 1 1 calc R
C13 C 0.8479(5) 0.9738(3) -0.3121(2) 0.0267(9) Uani 1 1 d .
H13A H 0.8499 0.9067 -0.2998 0.032 Uiso 1 1 calc R
C14 C 1.0532(4) 1.4189(2) -0.3851(2) 0.0139(7) Uani 1 1 d .
C15 C 1.0894(4) 1.4049(2) -0.2960(2) 0.0151(7) Uani 1 1 d .
C16 C 0.9843(4) 1.3994(3) -0.2508(2) 0.0231(8) Uani 1 1 d .
H16A H 0.8883 1.4044 -0.2751 0.028 Uiso 1 1 calc R
C17 C 1.0236(4) 1.3864(3) -0.1693(2) 0.0262(9) Uani 1 1 d .
H17A H 0.9519 1.3826 -0.1396 0.031 Uiso 1 1 calc R
C18 C 1.2625(4) 1.3852(3) -0.1755(2) 0.0264(9) Uani 1 1 d .
H18A H 1.3579 1.3806 -0.1499 0.032 Uiso 1 1 calc R
C19 C 1.2316(4) 1.3982(3) -0.2567(2) 0.0239(8) Uani 1 1 d .
H19A H 1.3050 1.4024 -0.2852 0.029 Uiso 1 1 calc R

loop_
_atom_site_aniso_label
_atom_site_aniso_U_11
_atom_site_aniso_U_22
_atom_site_aniso_U_33
_atom_site_aniso_U_23
_atom_site_aniso_U_13
_atom_site_aniso_U_12
Pr1 0.00961(11) 0.01272(11) 0.00855(11) 0.00102(7) 0.00054(7) -0.00012(7)
Cu1 0.0394(3) 0.0405(3) 0.0085(2) -0.0021(2) -0.0039(2) 0.0029(2)
S1 0.0160(5) 0.0228(5) 0.0457(7) 0.0177(4) 0.0077(5) 0.0051(4)
O1 0.0164(12) 0.0120(11) 0.0206(14) -0.0009(10) 0.0001(10) 0.0012(10)
O2 0.0183(13) 0.0173(13) 0.0351(17) -0.0025(11) 0.0075(12) -0.0020(11)
O3 0.0230(14) 0.0222(14) 0.0333(17) 0.0111(12) 0.0003(12) 0.0031(12)
O4 0.0294(16) 0.0481(19) 0.045(2) 0.0197(15) 0.0133(15) -0.0055(15)
O5 0.0197(16) 0.0378(18) 0.089(3) 0.0298(18) 0.0059(17) 0.0131(14)
O6 0.0182(14) 0.0448(17) 0.0133(14) 0.0059(11) -0.0009(11) -0.0053(12)
O7 0.0229(14) 0.0324(15) 0.0095(13) 0.0028(10) 0.0024(11) -0.0041(12)
O8 0.0171(13) 0.0257(13) 0.0145(13) 0.0027(10) -0.0049(10) 0.0043(11)
O9 0.0262(15) 0.0436(17) 0.0193(15) 0.0072(12) 0.0064(12) -0.0102(13)
O10 0.0304(16) 0.0440(18) 0.0351(19) 0.0182(14) 0.0093(14) -0.0049(14)
N1 0.0291(18) 0.0259(17) 0.0103(16) 0.0020(12) 0.0020(13) 0.0037(14)
N2 0.0323(18) 0.0195(16) 0.0117(16) 0.0021(12) -0.0004(14) -0.0035(14)
C1 0.0170(18) 0.0148(17) 0.0163(18) -0.0004(13) 0.0026(15) 0.0002(15)
C2 0.032(2) 0.0160(19) 0.041(3) -0.0065(17) 0.023(2) -0.0038(17)
C3 0.029(2) 0.0135(19) 0.052(3) 0.0039(18) 0.021(2) 0.0034(17)
C4 0.041(3) 0.026(2) 0.085(4) -0.007(2) 0.042(3) 0.004(2)
C5 0.068(4) 0.039(3) 0.111(6) -0.033(3) 0.068(4) -0.013(3)
C6 0.081(5) 0.057(3) 0.088(5) -0.051(3) 0.059(4) -0.029(3)
C7 0.046(3) 0.042(3) 0.057(4) -0.026(2) 0.028(3) -0.015(2)
C8 0.0162(18) 0.0253(19) 0.0111(18) 0.0006(14) 0.0016(15) 0.0036(16)
C9 0.0089(16) 0.0265(19) 0.0120(18) 0.0031(14) 0.0012(14) 0.0003(15)
C10 0.034(2) 0.0245(19) 0.0124(19) -0.0025(15) -0.0028(16) -0.0045(18)
C11 0.036(2) 0.0220(19) 0.015(2) 0.0037(15) -0.0021(17) 0.0004(18)
C12 0.045(3) 0.025(2) 0.014(2) -0.0072(16) -0.0013(18) -0.001(2)
C13 0.040(2) 0.022(2) 0.017(2) 0.0003(15) 0.0018(18) 0.0024(18)
C14 0.0159(17) 0.0129(16) 0.0121(17) 0.0016(13) 0.0006(14) 0.0019(14)
C15 0.0168(17) 0.0152(17) 0.0121(17) 0.0008(13) 0.0002(14) -0.0010(14)
C16 0.0160(18) 0.037(2) 0.0154(19) 0.0008(16) 0.0010(15) -0.0054(17)
C17 0.024(2) 0.040(2) 0.015(2) 0.0011(17) 0.0054(16) -0.0085(19)
C18 0.023(2) 0.034(2) 0.018(2) 0.0021(17) -0.0056(16) 0.0012(18)
C19 0.0168(18) 0.035(2) 0.020(2) 0.0069(16) 0.0029(16) 0.0010(17)

loop_
_atom_type_symbol
_atom_type_description
_atom_type_scat_dispersion_real
_atom_type_scat_dispersion_imag
_atom_type_scat_source
C C 0.0033 0.0016 'International Tables Vol C Tables 4.2.6.8 and 6.1.1.4'
H H 0.0000 0.0000 'International Tables Vol C Tables 4.2.6.8 and 6.1.1.4'
N N 0.0061 0.0033 'International Tables Vol C Tables 4.2.6.8 and 6.1.1.4'
O O 0.0106 0.0060 'International Tables Vol C Tables 4.2.6.8 and 6.1.1.4'
S S 0.1246 0.1234 'International Tables Vol C Tables 4.2.6.8 and 6.1.1.4'
Cu Cu 0.3201 1.2651 'International Tables Vol C Tables 4.2.6.8 and 6.1.1.4'
Pr Pr -0.2180 2.8214 'International Tables Vol C Tables 4.2.6.8 and 6.1.1.4'

loop_
_geom_angle_atom_site_label_1
_geom_angle_atom_site_label_2
_geom_angle_atom_site_label_3
_geom_angle
_geom_angle_site_symmetry_1
_geom_angle_site_symmetry_3
O8 Pr1 O9 91.21(9) 4_686 2_744
O8 Pr1 O1 142.33(8) 4_686 3_775
O9 Pr1 O1 92.88(9) 2_744 3_775
O8 Pr1 O3 75.84(9) 4_686 3_775
O9 Pr1 O3 70.78(10) 2_744 3_775
O1 Pr1 O3 70.33(8) 3_775 3_775
O8 Pr1 O6 142.56(9) 4_686 .
O9 Pr1 O6 75.49(9) 2_744 .
O1 Pr1 O6 74.22(8) 3_775 .
O3 Pr1 O6 128.81(9) 3_775 .
O8 Pr1 O7 79.64(9) 4_686 3_775
O9 Pr1 O7 144.15(9) 2_744 3_775
O1 Pr1 O7 75.32(8) 3_775 3_775
O3 Pr1 O7 73.37(9) 3_775 3_775
O6 Pr1 O7 130.33(9) . 3_775
O8 Pr1 O10 75.73(9) 4_686 .
O9 Pr1 O10 71.67(10) 2_744 .
O1 Pr1 O10 140.56(9) 3_775 .
O3 Pr1 O10 131.71(10) 3_775 .
O6 Pr1 O10 66.90(9) . .
O7 Pr1 O10 136.75(9) 3_775 .
O8 Pr1 O2 81.68(8) 4_686 .
O9 Pr1 O2 139.77(9) 2_744 .
O1 Pr1 O2 116.61(8) 3_775 .
O3 Pr1 O2 142.65(9) 3_775 .
O6 Pr1 O2 86.42(9) . .
O7 Pr1 O2 73.52(8) 3_775 .
O10 Pr1 O2 68.19(9) . .
O8 Pr1 O1 125.06(8) 4_686 .
O9 Pr1 O1 140.84(9) 2_744 .
O1 Pr1 O1 68.14(8) 3_775 .
O3 Pr1 O1 127.35(8) 3_775 .
O6 Pr1 O1 66.62(8) . .
O7 Pr1 O1 65.98(8) 3_775 .
O10 Pr1 O1 100.94(9) . .
O2 Pr1 O1 48.93(7) . .
N2 Cu1 N1 156.29(13) . 4_686
N2 Cu1 O2 111.40(12) . .
N1 Cu1 O2 92.14(12) 4_686 .
O4 S1 O5 114.01(19) . .
O4 S1 O3 113.93(19) . .
O5 S1 O3 109.95(18) . .
O4 S1 C3 105.0(2) . .
O5 S1 C3 104.8(2) . .
O3 S1 C3 108.51(18) . .
C1 O1 Pr1 150.2(2) . 3_775
C1 O1 Pr1 94.4(2) . .
Pr1 O1 Pr1 111.86(8) 3_775 .
C1 O2 Cu1 133.0(2) . .
C1 O2 Pr1 94.6(2) . .
Cu1 O2 Pr1 124.24(11) . .
S1 O3 Pr1 139.35(16) . 3_775
C8 O6 Pr1 137.7(2) . .
C8 O7 Pr1 133.3(2) . 3_775
C14 O8 Pr1 142.9(2) . 4_585
C14 O9 Pr1 164.4(3) . 2_754
Pr1 O10 H10B 111.3 . .
Pr1 O10 H10C 111.3 . .
H10B O10 H10C 109.3 . .
C11 N1 C12 116.9(3) . .
C11 N1 Cu1 122.4(3) . 4_585
C12 N1 Cu1 120.5(3) . 4_585
C17 N2 C18 117.0(3) . .
C17 N2 Cu1 123.0(3) . .
C18 N2 Cu1 120.0(3) . .
O2 C1 O1 120.9(3) . .
O2 C1 C2 121.0(3) . .
O1 C1 C2 117.9(3) . .
C7 C2 C3 120.0(4) . .
C7 C2 C1 116.6(4) . .
C3 C2 C1 123.3(4) . .
C4 C3 C2 119.7(5) . .
C4 C3 S1 118.6(4) . .
C2 C3 S1 121.4(3) . .
C5 C4 C3 119.9(5) . .
C5 C4 H4A 120.1 . .
C3 C4 H4A 120.1 . .
C4 C5 C6 120.6(5) . .
C4 C5 H5A 119.7 . .
C6 C5 H5A 119.7 . .
C5 C6 C7 119.7(5) . .
C5 C6 H6A 120.2 . .
C7 C6 H6A 120.2 . .
C2 C7 C6 120.1(5) . .
C2 C7 H7A 120.0 . .
C6 C7 H7A 120.0 . .
O7 C8 O6 127.6(3) . .
O7 C8 C9 116.7(3) . .
O6 C8 C9 115.8(3) . .
C13 C9 C10 117.8(3) . .
C13 C9 C8 121.8(3) . .
C10 C9 C8 120.4(3) . .
C11 C10 C9 119.7(3) . .
C11 C10 H10A 120.1 . .
C9 C10 H10A 120.1 . .
N1 C11 C10 122.9(4) . .
N1 C11 H11A 118.6 . .
C10 C11 H11A 118.6 . .
N1 C12 C13 123.6(4) . .
N1 C12 H12A 118.2 . .
C13 C12 H12A 118.2 . .
C12 C13 C9 119.1(4) . .
C12 C13 H13A 120.4 . .
C9 C13 H13A 120.4 . .
O9 C14 O8 126.6(3) . .
O9 C14 C15 116.5(3) . .
O8 C14 C15 116.9(3) . .
C16 C15 C19 118.1(3) . .
C16 C15 C14 121.7(3) . .
C19 C15 C14 120.2(3) . .
C17 C16 C15 119.2(4) . .
C17 C16 H16A 120.4 . .
C15 C16 H16A 120.4 . .
N2 C17 C16 123.2(4) . .
N2 C17 H17A 118.4 . .
C16 C17 H17A 118.4 . .
N2 C18 C19 123.0(4) . .
N2 C18 H18A 118.5 . .
C19 C18 H18A 118.5 . .
C18 C19 C15 119.3(4) . .
C18 C19 H19A 120.3 . .
C15 C19 H19A 120.3 . .

loop_
_geom_bond_atom_site_label_1
_geom_bond_atom_site_label_2
_geom_bond_distance
_geom_bond_site_symmetry_2
Pr1 O8 2.391(2) 4_686
Pr1 O9 2.408(3) 2_744
Pr1 O1 2.427(2) 3_775
Pr1 O3 2.494(2) 3_775
Pr1 O6 2.496(3) .
Pr1 O7 2.500(3) 3_775
Pr1 O10 2.555(3) .
Pr1 O2 2.641(2) .
Pr1 O1 2.645(2) .
Cu1 N2 1.897(3) .
Cu1 N1 1.909(3) 4_686
Cu1 O2 2.364(3) .
S1 O4 1.439(3) .
S1 O5 1.456(3) .
S1 O3 1.457(3) .
S1 C3 1.783(5) .
O1 C1 1.260(4) .
O1 Pr1 2.427(2) 3_775
O2 C1 1.257(4) .
O3 Pr1 2.494(2) 3_775
O6 C8 1.260(4) .
O7 C8 1.250(4) .
O7 Pr1 2.500(3) 3_775
O8 C14 1.248(4) .
O8 Pr1 2.391(2) 4_585
O9 C14 1.241(4) .
O9 Pr1 2.408(3) 2_754
O10 H10B 0.8500 .
O10 H10C 0.8500 .
N1 C11 1.335(5) .
N1 C12 1.343(5) .
N1 Cu1 1.909(3) 4_585
N2 C17 1.344(5) .
N2 C18 1.354(5) .
C1 C2 1.502(5) .
C2 C7 1.390(6) .
C2 C3 1.401(6) .
C3 C4 1.389(6) .
C4 C5 1.388(8) .
C4 H4A 0.9300 .
C5 C6 1.390(9) .
C5 H5A 0.9300 .
C6 C7 1.391(7) .
C6 H6A 0.9300 .
C7 H7A 0.9300 .
C8 C9 1.497(5) .
C9 C13 1.376(5) .
C9 C10 1.383(5) .
C10 C11 1.371(5) .
C10 H10A 0.9300 .
C11 H11A 0.9300 .
C12 C13 1.369(5) .
C12 H12A 0.9300 .
C13 H13A 0.9300 .
C14 C15 1.503(5) .
C15 C16 1.383(5) .
C15 C19 1.392(5) .
C16 C17 1.380(5) .
C16 H16A 0.9300 .
C17 H17A 0.9300 .
C18 C19 1.371(5) .
C18 H18A 0.9300 .
C19 H19A 0.9300 .

loop_
_geom_hbond_atom_site_label_D
_geom_hbond_atom_site_label_H
_geom_hbond_atom_site_label_A
_geom_hbond_distance_DH
_geom_hbond_distance_HA
_geom_hbond_distance_DA
_geom_hbond_angle_DHA
_geom_hbond_site_symmetry_A
O10 H10C O5 0.85 2.09 2.741(4) 132.8 1_655

loop_
_geom_torsion_atom_site_label_1
_geom_torsion_atom_site_label_2
_geom_torsion_atom_site_label_3
_geom_torsion_atom_site_label_4
_geom_torsion
_geom_torsion_site_symmetry_1
_geom_torsion_site_symmetry_4
O8 Pr1 O1 C1 26.1(2) 4_686 .
O9 Pr1 O1 C1 -128.3(2) 2_744 .
O1 Pr1 O1 C1 165.6(3) 3_775 .
O3 Pr1 O1 C1 125.3(2) 3_775 .
O6 Pr1 O1 C1 -112.7(2) . .
O7 Pr1 O1 C1 82.6(2) 3_775 .
O10 Pr1 O1 C1 -54.0(2) . .
O2 Pr1 O1 C1 -6.1(2) . .
O8 Pr1 O1 Pr1 -139.50(10) 4_686 3_775
O9 Pr1 O1 Pr1 66.01(17) 2_744 3_775
O1 Pr1 O1 Pr1 0.0 3_775 3_775
O3 Pr1 O1 Pr1 -40.33(14) 3_775 3_775
O6 Pr1 O1 Pr1 81.61(11) . 3_775
O7 Pr1 O1 Pr1 -83.10(11) 3_775 3_775
O10 Pr1 O1 Pr1 140.35(11) . 3_775
O2 Pr1 O1 Pr1 -171.74(15) . 3_775
N2 Cu1 O2 C1 -66.1(4) . .
N1 Cu1 O2 C1 111.0(3) 4_686 .
N2 Cu1 O2 Pr1 74.10(17) . .
N1 Cu1 O2 Pr1 -108.78(16) 4_686 .
O8 Pr1 O2 C1 -147.7(2) 4_686 .
O9 Pr1 O2 C1 130.3(2) 2_744 .
O1 Pr1 O2 C1 -2.5(2) 3_775 .
O3 Pr1 O2 C1 -94.5(2) 3_775 .
O6 Pr1 O2 C1 67.9(2) . .
O7 Pr1 O2 C1 -66.1(2) 3_775 .
O10 Pr1 O2 C1 134.4(2) . .
O1 Pr1 O2 C1 6.1(2) . .
O8 Pr1 O2 Cu1 60.27(14) 4_686 .
O9 Pr1 O2 Cu1 -21.7(2) 2_744 .
O1 Pr1 O2 Cu1 -154.49(12) 3_775 .
O3 Pr1 O2 Cu1 113.46(16) 3_775 .
O6 Pr1 O2 Cu1 -84.14(14) . .
O7 Pr1 O2 Cu1 141.85(15) 3_775 .
O10 Pr1 O2 Cu1 -17.62(13) . .
O1 Pr1 O2 Cu1 -145.92(19) . .
O4 S1 O3 Pr1 77.8(3) . 3_775
O5 S1 O3 Pr1 -152.8(3) . 3_775
C3 S1 O3 Pr1 -38.8(3) . 3_775
O8 Pr1 O6 C8 -167.2(3) 4_686 .
O9 Pr1 O6 C8 120.4(4) 2_744 .
O1 Pr1 O6 C8 23.1(4) 3_775 .
O3 Pr1 O6 C8 70.5(4) 3_775 .
O7 Pr1 O6 C8 -31.1(4) 3_775 .
O10 Pr1 O6 C8 -163.6(4) . .
O2 Pr1 O6 C8 -95.8(4) . .
O1 Pr1 O6 C8 -49.5(4) . .
N1 Cu1 N2 C17 -112.0(4) 4_686 .
O2 Cu1 N2 C17 60.9(3) . .
N1 Cu1 N2 C18 66.9(5) 4_686 .
O2 Cu1 N2 C18 -120.3(3) . .
Cu1 O2 C1 O1 136.7(3) . .
Pr1 O2 C1 O1 -11.3(4) . .
Cu1 O2 C1 C2 -48.9(5) . .
Pr1 O2 C1 C2 163.2(3) . .
Pr1 O1 C1 O2 163.7(3) 3_775 .
Pr1 O1 C1 O2 11.3(4) . .
Pr1 O1 C1 C2 -11.0(7) 3_775 .
Pr1 O1 C1 C2 -163.4(3) . .
O2 C1 C2 C7 -47.0(5) . .
O1 C1 C2 C7 127.6(4) . .
O2 C1 C2 C3 137.9(4) . .
O1 C1 C2 C3 -47.5(5) . .
C7 C2 C3 C4 -0.6(6) . .
C1 C2 C3 C4 174.3(4) . .
C7 C2 C3 S1 174.0(3) . .
C1 C2 C3 S1 -11.0(6) . .
O4 S1 C3 C4 129.7(3) . .
O5 S1 C3 C4 9.3(4) . .
O3 S1 C3 C4 -108.1(4) . .
O4 S1 C3 C2 -45.0(4) . .
O5 S1 C3 C2 -165.4(3) . .
O3 S1 C3 C2 77.2(4) . .
C2 C3 C4 C5 -0.8(7) . .
S1 C3 C4 C5 -175.6(4) . .
C3 C4 C5 C6 1.7(8) . .
C4 C5 C6 C7 -1.1(9) . .
C3 C2 C7 C6 1.2(7) . .
C1 C2 C7 C6 -174.1(5) . .
C5 C6 C7 C2 -0.3(9) . .
Pr1 O7 C8 O6 37.5(6) 3_775 .
Pr1 O7 C8 C9 -142.5(3) 3_775 .
Pr1 O6 C8 O7 -3.1(6) . .
Pr1 O6 C8 C9 176.8(2) . .
O7 C8 C9 C13 -57.4(5) . .
O6 C8 C9 C13 122.6(4) . .
O7 C8 C9 C10 122.2(4) . .
O6 C8 C9 C10 -57.7(5) . .
C13 C9 C10 C11 1.8(6) . .
C8 C9 C10 C11 -177.9(4) . .
C12 N1 C11 C10 -0.7(6) . .
Cu1 N1 C11 C10 174.3(3) 4_585 .
C9 C10 C11 N1 -1.3(7) . .
C11 N1 C12 C13 2.2(6) . .
Cu1 N1 C12 C13 -172.9(4) 4_585 .
N1 C12 C13 C9 -1.7(7) . .
C10 C9 C13 C12 -0.4(6) . .
C8 C9 C13 C12 179.3(4) . .
Pr1 O9 C14 O8 35.6(12) 2_754 .
Pr1 O9 C14 C15 -144.6(8) 2_754 .
Pr1 O8 C14 O9 -61.9(6) 4_585 .
Pr1 O8 C14 C15 118.4(4) 4_585 .
O9 C14 C15 C16 159.8(3) . .
O8 C14 C15 C16 -20.4(5) . .
O9 C14 C15 C19 -19.4(5) . .
O8 C14 C15 C19 160.4(3) . .
C19 C15 C16 C17 -0.8(6) . .
C14 C15 C16 C17 180.0(3) . .
C18 N2 C17 C16 0.4(6) . .
Cu1 N2 C17 C16 179.3(3) . .
C15 C16 C17 N2 0.2(6) . .
C17 N2 C18 C19 -0.4(6) . .
Cu1 N2 C18 C19 -179.3(3) . .
N2 C18 C19 C15 -0.3(6) . .
C16 C15 C19 C18 0.8(6) . .
C14 C15 C19 C18 -179.9(3) . .
